data_7016490
loop_
_publ_author_name
'Risto, Maarit'
'Chivers, Tristram'
'Konu, Jari'

_publ_section_title
;
 Homoleptic, heteroleptic and mixed-valent thallium and indium
 complexes of multidentate chalcogen-centred PCP-bridged ligands.
;
_journal_issue 32
_journal_name_full 'Dalton transactions (Cambridge, England : 2003)'
_journal_page_first 8238
_journal_page_last 8246
_journal_paper_doi 10.1039/c1dt10646e
_journal_volume 40
_journal_year 2011
_chemical_formula_moiety 'C31 H36 Cl In N2 P2 S3'
_chemical_formula_sum 'C31 H36 Cl In N2 P2 S3'
_chemical_formula_weight 745.01
_chemical_name_systematic
;
?
;
_space_group_IT_number 14
_symmetry_cell_setting monoclinic
_symmetry_space_group_name_Hall '-P 2ybc'
_symmetry_space_group_name_H-M 'P 1 21/c 1'
_atom_sites_solution_hydrogens geom
_atom_sites_solution_primary direct
_atom_sites_solution_secondary difmap
_audit_creation_method SHELXL-97
_cell_angle_alpha 90.00
_cell_angle_beta 108.59(3)
_cell_angle_gamma 90.00
_cell_formula_units_Z 4
_cell_length_a 17.380(4)
_cell_length_b 16.863(3)
_cell_length_c 11.805(2)
_cell_measurement_reflns_used 5759
_cell_measurement_temperature 173(2)
_cell_measurement_theta_max 25.02
_cell_measurement_theta_min 2.71
_cell_volume 3279.3(12)
_computing_cell_refinement 'HKL Scalepack (Otwinowski & Minor 1997)'
_computing_data_collection 'Collect (Nonius BV, 1997-2000)'
_computing_data_reduction DENZO-SMN
_computing_molecular_graphics 'DIAMOND (Brandenburg & Berndt, 1999)'
_computing_publication_material 'WinGX v1.70-01 (L. J. Farrugia)'
_computing_structure_refinement 'SHELXL-97 (Sheldrick, 1997)'
_computing_structure_solution 'SHELXS-97 (Sheldrick, 1997)'
_diffrn_ambient_temperature 173(2)
_diffrn_measured_fraction_theta_full 0.995
_diffrn_measured_fraction_theta_max 0.995
_diffrn_measurement_device_type 'KappaCCD (Nonius, FR540C)'
_diffrn_measurement_method 'phi\omega scans'
_diffrn_radiation_monochromator 'horizonally mounted graphite crystal'
_diffrn_radiation_source 'Enraf Nonius FR590D, fine-focus sealed tube'
_diffrn_radiation_type MoK\a
_diffrn_radiation_wavelength 0.71073
_diffrn_reflns_av_R_equivalents 0.0000
_diffrn_reflns_av_sigmaI/netI 0.0397
_diffrn_reflns_limit_h_max 19
_diffrn_reflns_limit_h_min -20
_diffrn_reflns_limit_k_max 20
_diffrn_reflns_limit_k_min 0
_diffrn_reflns_limit_l_max 14
_diffrn_reflns_limit_l_min 0
_diffrn_reflns_number 5759
_diffrn_reflns_theta_full 25.02
_diffrn_reflns_theta_max 25.02
_diffrn_reflns_theta_min 2.71
_exptl_absorpt_coefficient_mu 1.115
_exptl_absorpt_correction_T_max 0.8417
_exptl_absorpt_correction_T_min 0.8077
_exptl_absorpt_correction_type integration
_exptl_absorpt_process_details 'SADABS (SHELXTL-NT v5.1, Bruker)'
_exptl_crystal_colour pale-yellow
_exptl_crystal_density_diffrn 1.509
_exptl_crystal_density_method 'not measured'
_exptl_crystal_description block
_exptl_crystal_F_000 1520
_exptl_crystal_size_max 0.20
_exptl_crystal_size_mid 0.18
_exptl_crystal_size_min 0.16
_refine_diff_density_max 0.684
_refine_diff_density_min -0.800
_refine_diff_density_rms 0.130
_refine_ls_extinction_method SHELXL
_refine_ls_goodness_of_fit_ref 1.132
_refine_ls_hydrogen_treatment constr
_refine_ls_matrix_type full
_refine_ls_number_parameters 397
_refine_ls_number_reflns 5759
_refine_ls_number_restraints 0
_refine_ls_restrained_S_all 1.132
_refine_ls_R_factor_all 0.0915
_refine_ls_R_factor_gt 0.0663
_refine_ls_shift/su_max 0.000
_refine_ls_shift/su_mean 0.000
_refine_ls_structure_factor_coef Fsqd
_refine_ls_weighting_details 'calc w=1/[\s^2^(Fo^2^)+(0.0000P)^2^+28.3245P] where P=(Fo^2^+2Fc^2^)/3'
_refine_ls_weighting_scheme calc
_refine_ls_wR_factor_gt 0.1189
_refine_ls_wR_factor_ref 0.1344
_reflns_number_gt 4625
_reflns_number_total 5759
_reflns_threshold_expression >2sigma(I)
_cod_data_source_file c1dt10646e.txt
_cod_data_source_block compound_(TMEDA)InCl[(S)C(PPh2S)2]_10b
_cod_original_cell_volume 3279.2(11)
_cod_original_sg_symbol_H-M 'P 21/c '
_cod_database_code 7016490

loop_
_symmetry_equiv_pos_as_xyz
'x, y, z'
'-x, y+1/2, -z+1/2'
'-x, -y, -z'
'x, -y-1/2, z-1/2'

loop_
_atom_site_label
_atom_site_type_symbol
_atom_site_fract_x
_atom_site_fract_y
_atom_site_fract_z
_atom_site_U_iso_or_equiv
_atom_site_adp_type
_atom_site_occupancy
_atom_site_symmetry_multiplicity
_atom_site_calc_flag
_atom_site_refinement_flags
_atom_site_disorder_assembly
_atom_site_disorder_group
In1 In 0.75702(3) -0.07996(3) 0.99872(4) 0.02935(15) Uani 1 1 d . G .
Cl1 Cl 0.80399(11) -0.08643(12) 1.22039(15) 0.0414(4) Uani 1 1 d . . .
S1 S 0.87090(11) 0.02362(14) 1.00654(16) 0.0456(5) Uani 1 1 d . . .
S2 S 0.64994(11) 0.02764(11) 1.01523(15) 0.0325(4) Uani 1 1 d . . .
S3 S 0.70057(10) -0.05957(10) 0.77413(14) 0.0290(4) Uani 1 1 d . . .
P1 P 0.81220(11) 0.07014(13) 0.84278(16) 0.0368(5) Uani 1 1 d . E .
P2 P 0.63961(10) 0.07837(11) 0.85529(15) 0.0276(4) Uani 1 1 d . F .
N1 N 0.8468(4) -0.1896(4) 0.9929(6) 0.0515(18) Uani 1 1 d . G .
N2 N 0.6745(4) -0.1942(4) 0.9925(6) 0.0447(16) Uani 1 1 d . . .
C1 C 0.7087(4) 0.0469(4) 0.7858(6) 0.0287(15) Uani 1 1 d . . .
C10 C 0.8756(6) -0.1818(7) 0.8890(8) 0.078(3) Uani 1 1 d . . .
H10A H 0.8289 -0.1778 0.8160 0.117 Uiso 1 1 calc R . .
H10B H 0.9081 -0.2283 0.8841 0.117 Uiso 1 1 calc R . .
H10C H 0.9090 -0.1339 0.8978 0.117 Uiso 1 1 calc R . .
C11 C 0.9170(5) -0.1957(6) 1.1007(8) 0.071(3) Uani 1 1 d . . .
H11A H 0.8985 -0.2017 1.1705 0.107 Uiso 1 1 calc R . .
H11B H 0.9501 -0.1477 1.1096 0.107 Uiso 1 1 calc R . .
H11C H 0.9495 -0.2420 1.0945 0.107 Uiso 1 1 calc R . .
C12 C 0.7964(7) -0.2625(6) 0.9803(10) 0.076(3) Uani 1 1 d . . .
H12A H 0.8151 -0.3024 0.9335 0.092 Uiso 1 1 calc R A 1
H12B H 0.8038 -0.2851 1.0606 0.092 Uiso 1 1 calc R A 1
C14 C 0.6120(8) -0.2041(8) 0.8802(9) 0.120(6) Uani 1 1 d . G .
H14A H 0.6363 -0.2056 0.8159 0.179 Uiso 1 1 calc R B 1
H14B H 0.5739 -0.1596 0.8670 0.179 Uiso 1 1 calc R B 1
H14C H 0.5830 -0.2539 0.8808 0.179 Uiso 1 1 calc R B 1
C15 C 0.6363(10) -0.1955(8) 1.0830(10) 0.133(7) Uani 1 1 d . G .
H15A H 0.6774 -0.1884 1.1615 0.200 Uiso 1 1 calc R . .
H15B H 0.6089 -0.2466 1.0810 0.200 Uiso 1 1 calc R . .
H15C H 0.5964 -0.1526 1.0688 0.200 Uiso 1 1 calc R . .
C100 C 0.8562(4) 0.0311(5) 0.7333(6) 0.0367(18) Uani 1 1 d . . .
C101 C 0.8100(4) 0.0239(5) 0.6150(6) 0.042(2) Uani 1 1 d . . .
H101 H 0.7547 0.0399 0.5894 0.050 Uiso 1 1 calc R . .
C102 C 0.8444(5) -0.0068(5) 0.5331(7) 0.047(2) Uani 1 1 d . . .
H102 H 0.8122 -0.0118 0.4515 0.056 Uiso 1 1 calc R . .
C103 C 0.9247(5) -0.0302(5) 0.5686(7) 0.050(2) Uani 1 1 d . . .
H103 H 0.9478 -0.0521 0.5127 0.060 Uiso 1 1 calc R . .
C104 C 0.9702(5) -0.0211(6) 0.6860(8) 0.063(3) Uani 1 1 d . . .
H104 H 1.0259 -0.0357 0.7107 0.075 Uiso 1 1 calc R . .
C105 C 0.9376(5) 0.0087(6) 0.7699(7) 0.052(2) Uani 1 1 d . . .
H105 H 0.9702 0.0138 0.8512 0.062 Uiso 1 1 calc R . .
C106 C 0.8330(5) 0.1754(5) 0.8511(7) 0.052(2) Uani 1 1 d . . .
C109 C 0.8606(7) 0.3367(7) 0.8589(12) 0.080(4) Uani 1 1 d . . .
H109 H 0.8762 0.3908 0.8605 0.096 Uiso 1 1 calc R C 1
C200 C 0.5391(4) 0.0609(4) 0.7509(6) 0.0286(15) Uani 1 1 d . . .
C201 C 0.4737(4) 0.0483(5) 0.7921(7) 0.0441(19) Uani 1 1 d . . .
H201 H 0.4827 0.0405 0.8750 0.053 Uiso 1 1 calc R . .
C202 C 0.3951(5) 0.0469(5) 0.7125(8) 0.048(2) Uani 1 1 d . . .
H202 H 0.3507 0.0367 0.7408 0.058 Uiso 1 1 calc R . .
C203 C 0.3817(5) 0.0601(4) 0.5939(8) 0.046(2) Uani 1 1 d . . .
H203 H 0.3276 0.0618 0.5405 0.056 Uiso 1 1 calc R . .
C204 C 0.4460(5) 0.0711(4) 0.5503(7) 0.046(2) Uani 1 1 d . . .
H204 H 0.4365 0.0785 0.4672 0.056 Uiso 1 1 calc R . .
C205 C 0.5249(5) 0.0711(4) 0.6296(6) 0.0384(17) Uani 1 1 d . . .
H205 H 0.5694 0.0782 0.6002 0.046 Uiso 1 1 calc R . .
C206 C 0.6394(4) 0.1851(4) 0.8729(6) 0.0342(16) Uani 1 1 d . . .
C209 C 0.6332(8) 0.3480(6) 0.8885(12) 0.087(4) Uani 1 1 d . . .
H209 H 0.6448 0.4025 0.9066 0.104 Uiso 1 1 calc R D 1
C107 C 0.7861(9) 0.2315(9) 0.7436(13) 0.039(3) Uani 0.496(7) 1 d P E 1
H107 H 0.7473 0.2089 0.6754 0.047 Uiso 0.496(7) 1 calc PR E 1
C108 C 0.8000(11) 0.3132(9) 0.7459(16) 0.048(3) Uani 0.496(7) 1 d P E 1
H108 H 0.7737 0.3487 0.6829 0.058 Uiso 0.496(7) 1 calc PR E 1
C110 C 0.8925(13) 0.3042(13) 0.944(2) 0.053(4) Uani 0.496(7) 1 d P E 1
H110 H 0.9271 0.3313 1.0113 0.064 Uiso 0.496(7) 1 calc PR E 1
C111 C 0.8797(12) 0.2215(13) 0.947(2) 0.049(4) Uani 0.496(7) 1 d P E 1
H111 H 0.9049 0.1951 1.0205 0.059 Uiso 0.496(7) 1 calc PR E 1
C207 C 0.6240(13) 0.2150(10) 0.9641(16) 0.047(3) Uani 0.469(8) 1 d P F 1
H207 H 0.6216 0.1827 1.0289 0.056 Uiso 0.469(8) 1 calc PR F 1
C208 C 0.6110(15) 0.2972(13) 0.9636(18) 0.068(4) Uani 0.469(8) 1 d P F 1
H208 H 0.5859 0.3185 1.0175 0.081 Uiso 0.469(8) 1 calc PR F 1
C210 C 0.6373(14) 0.3116(15) 0.780(3) 0.058(5) Uani 0.469(8) 1 d P F 1
H210 H 0.6321 0.3430 0.7108 0.069 Uiso 0.469(8) 1 calc PR F 1
C211 C 0.6486(13) 0.2320(12) 0.7773(19) 0.053(4) Uani 0.469(8) 1 d P F 1
H211 H 0.6623 0.2081 0.7135 0.064 Uiso 0.469(8) 1 calc PR F 1
C13 C 0.714(2) -0.2471(15) 0.924(3) 0.078(13) Uani 0.34(2) 1 d P G 1
H13A H 0.6850 -0.2983 0.9084 0.094 Uiso 0.34(2) 1 calc PR G 1
H13B H 0.7082 -0.2221 0.8458 0.094 Uiso 0.34(2) 1 calc PR G 1
C20B C 0.8534(9) 0.2075(9) 0.7621(13) 0.039(3) Uani 0.504(7) 1 d P E 2
H20B H 0.8581 0.1766 0.6973 0.047 Uiso 0.504(7) 1 calc PR E 2
C21B C 0.8673(11) 0.2872(9) 0.7683(15) 0.048(3) Uani 0.504(7) 1 d P E 2
H21B H 0.8828 0.3109 0.7058 0.058 Uiso 0.504(7) 1 calc PR E 2
C23B C 0.8620(12) 0.2867(12) 0.9696(19) 0.049(4) Uani 0.504(7) 1 d P E 2
H23B H 0.8730 0.3119 1.0451 0.059 Uiso 0.504(7) 1 calc PR E 2
C24B C 0.8475(12) 0.2066(12) 0.960(2) 0.053(4) Uani 0.504(7) 1 d P E 2
H24B H 0.8478 0.1751 1.0271 0.064 Uiso 0.504(7) 1 calc PR E 2
C30B C 0.6829(11) 0.2236(9) 0.9820(14) 0.047(3) Uani 0.531(8) 1 d P F 2
H30B H 0.7112 0.1919 1.0488 0.056 Uiso 0.531(8) 1 calc PR F 2
C31B C 0.6855(13) 0.3038(11) 0.9942(16) 0.068(4) Uani 0.531(8) 1 d P F 2
H31B H 0.7181 0.3297 1.0647 0.081 Uiso 0.531(8) 1 calc PR F 2
C33B C 0.5989(13) 0.3195(13) 0.795(2) 0.058(5) Uani 0.531(8) 1 d P F 2
H33B H 0.5722 0.3523 0.7289 0.069 Uiso 0.531(8) 1 calc PR F 2
C34B C 0.5978(12) 0.2366(11) 0.7822(16) 0.053(4) Uani 0.531(8) 1 d P F 2
H34B H 0.5669 0.2146 0.7074 0.064 Uiso 0.531(8) 1 calc PR F 2
C13B C 0.7333(9) -0.2614(7) 1.0457(13) 0.060(5) Uani 0.66(2) 1 d P G 2
H13C H 0.7040 -0.3126 1.0349 0.072 Uiso 0.66(2) 1 calc PR G 2
H13D H 0.7600 -0.2525 1.1323 0.072 Uiso 0.66(2) 1 calc PR G 2

loop_
_atom_site_aniso_label
_atom_site_aniso_U_11
_atom_site_aniso_U_22
_atom_site_aniso_U_33
_atom_site_aniso_U_23
_atom_site_aniso_U_13
_atom_site_aniso_U_12
In1 0.0295(3) 0.0348(3) 0.0242(2) -0.0013(2) 0.00906(19) 0.0041(2)
Cl1 0.0489(11) 0.0468(11) 0.0263(9) 0.0016(8) 0.0090(8) 0.0078(9)
S1 0.0258(9) 0.0820(16) 0.0265(9) -0.0079(10) 0.0048(8) -0.0123(10)
S2 0.0327(9) 0.0401(11) 0.0289(9) 0.0046(8) 0.0159(7) 0.0075(8)
S3 0.0265(8) 0.0342(10) 0.0258(8) -0.0027(7) 0.0076(7) 0.0000(7)
P1 0.0286(9) 0.0573(13) 0.0268(9) -0.0075(9) 0.0120(8) -0.0149(9)
P2 0.0261(9) 0.0315(10) 0.0253(8) -0.0002(8) 0.0085(7) 0.0015(8)
N1 0.054(4) 0.055(5) 0.042(4) -0.010(3) 0.011(3) 0.020(4)
N2 0.054(4) 0.033(4) 0.048(4) -0.009(3) 0.017(3) 0.000(3)
C1 0.024(3) 0.040(4) 0.026(3) -0.004(3) 0.013(3) -0.001(3)
C10 0.070(7) 0.121(10) 0.050(6) -0.007(6) 0.028(5) 0.043(7)
C11 0.053(6) 0.092(8) 0.055(6) -0.014(5) -0.002(5) 0.036(5)
C12 0.085(8) 0.061(7) 0.082(7) -0.018(6) 0.023(6) 0.029(6)
C14 0.124(11) 0.152(13) 0.050(6) 0.026(7) -0.017(6) -0.101(10)
C15 0.209(16) 0.134(12) 0.076(8) -0.016(8) 0.072(10) -0.128(12)
C100 0.028(4) 0.058(5) 0.027(4) -0.009(3) 0.013(3) -0.017(3)
C101 0.029(4) 0.068(6) 0.034(4) -0.013(4) 0.018(3) -0.019(4)
C102 0.038(4) 0.069(6) 0.036(4) -0.010(4) 0.017(4) -0.021(4)
C103 0.044(5) 0.071(6) 0.046(5) -0.014(4) 0.029(4) -0.013(4)
C104 0.031(4) 0.106(8) 0.059(6) -0.011(5) 0.027(4) -0.006(5)
C105 0.034(4) 0.088(7) 0.040(4) -0.011(4) 0.019(4) -0.018(4)
C106 0.052(5) 0.071(6) 0.046(5) -0.025(4) 0.036(4) -0.034(5)
C109 0.081(8) 0.078(8) 0.106(9) -0.044(7) 0.066(8) -0.047(7)
C200 0.028(3) 0.020(4) 0.035(4) -0.001(3) 0.006(3) -0.003(3)
C201 0.036(4) 0.048(5) 0.044(4) 0.006(4) 0.007(3) -0.010(4)
C202 0.034(4) 0.040(5) 0.068(6) -0.002(4) 0.013(4) -0.005(4)
C203 0.028(4) 0.031(4) 0.067(6) -0.004(4) -0.004(4) 0.007(3)
C204 0.048(5) 0.036(5) 0.039(4) -0.006(4) -0.008(4) 0.019(4)
C205 0.042(4) 0.033(4) 0.041(4) -0.003(3) 0.015(3) 0.006(3)
C206 0.032(4) 0.033(4) 0.036(4) 0.001(3) 0.008(3) 0.007(3)
C209 0.132(11) 0.042(6) 0.102(9) -0.001(6) 0.060(9) 0.017(7)
C107 0.042(6) 0.040(7) 0.035(6) -0.009(5) 0.013(5) -0.012(5)
C108 0.070(8) 0.029(6) 0.054(7) 0.004(5) 0.033(7) 0.005(6)
C110 0.038(10) 0.044(9) 0.069(11) -0.020(8) 0.006(8) -0.018(7)
C111 0.035(9) 0.053(10) 0.060(9) -0.018(7) 0.016(7) -0.008(7)
C207 0.078(10) 0.027(6) 0.034(6) -0.006(5) 0.018(8) -0.015(8)
C208 0.095(11) 0.055(8) 0.050(8) -0.007(7) 0.020(9) 0.004(10)
C210 0.053(14) 0.028(7) 0.076(10) 0.007(6) -0.002(11) 0.018(10)
C211 0.059(10) 0.044(7) 0.047(6) -0.008(5) 0.002(9) 0.002(9)
C13 0.09(3) 0.025(14) 0.08(2) -0.005(14) -0.021(18) -0.007(15)
C20B 0.042(6) 0.040(7) 0.035(6) -0.009(5) 0.013(5) -0.012(5)
C21B 0.070(8) 0.029(6) 0.054(7) 0.004(5) 0.033(7) 0.005(6)
C23B 0.035(9) 0.053(10) 0.060(9) -0.018(7) 0.016(7) -0.008(7)
C24B 0.038(10) 0.044(9) 0.069(11) -0.020(8) 0.006(8) -0.018(7)
C30B 0.078(10) 0.027(6) 0.034(6) -0.006(5) 0.018(8) -0.015(8)
C31B 0.095(11) 0.055(8) 0.050(8) -0.007(7) 0.020(9) 0.004(10)
C33B 0.053(14) 0.028(7) 0.076(10) 0.007(6) -0.002(11) 0.018(10)
C34B 0.059(10) 0.044(7) 0.047(6) -0.008(5) 0.002(9) 0.002(9)
C13B 0.069(10) 0.022(7) 0.066(10) 0.000(6) -0.009(7) 0.011(6)

loop_
_atom_type_symbol
_atom_type_description
_atom_type_scat_dispersion_real
_atom_type_scat_dispersion_imag
_atom_type_scat_source
C C 0.0033 0.0016 'International Tables Vol C Tables 4.2.6.8 and 6.1.1.4'
H H 0.0000 0.0000 'International Tables Vol C Tables 4.2.6.8 and 6.1.1.4'
N N 0.0061 0.0033 'International Tables Vol C Tables 4.2.6.8 and 6.1.1.4'
P P 0.1023 0.0942 'International Tables Vol C Tables 4.2.6.8 and 6.1.1.4'
S S 0.1246 0.1234 'International Tables Vol C Tables 4.2.6.8 and 6.1.1.4'
Cl Cl 0.1484 0.1585 'International Tables Vol C Tables 4.2.6.8 and 6.1.1.4'
In In -0.7276 1.3100 'International Tables Vol C Tables 4.2.6.8 and 6.1.1.4'

loop_
_geom_angle_atom_site_label_1
_geom_angle_atom_site_label_2
_geom_angle_atom_site_label_3
_geom_angle
N2 In1 N1 76.7(2)
N2 In1 Cl1 89.39(17)
N1 In1 Cl1 89.90(16)
N2 In1 S3 92.80(17)
N1 In1 S3 96.37(16)
Cl1 In1 S3 173.68(6)
N2 In1 S1 168.07(17)
N1 In1 S1 91.3(2)
Cl1 In1 S1 90.07(7)
S3 In1 S1 89.01(6)
N2 In1 S2 97.22(16)
N1 In1 S2 173.44(19)
Cl1 In1 S2 87.44(6)
S3 In1 S2 86.41(6)
S1 In1 S2 94.66(7)
P1 S1 In1 94.54(9)
P2 S2 In1 94.37(8)
C1 S3 In1 93.5(2)
C1 P1 C106 113.8(4)
C1 P1 C100 105.0(3)
C106 P1 C100 105.8(3)
C1 P1 S1 114.9(2)
C106 P1 S1 107.2(3)
C100 P1 S1 109.8(3)
C1 P2 C200 106.9(3)
C1 P2 C206 112.6(3)
C200 P2 C206 101.7(3)
C1 P2 S2 116.2(2)
C200 P2 S2 110.2(2)
C206 P2 S2 108.4(2)
C11 N1 C10 108.8(7)
C11 N1 C12 109.2(8)
C10 N1 C12 109.7(8)
C11 N1 In1 113.2(5)
C10 N1 In1 110.3(6)
C12 N1 In1 105.5(5)
C15 N2 C14 107.2(9)
C15 N2 C13 142.5(15)
C14 N2 C13 77.2(13)
C15 N2 C13B 95.2(10)
C14 N2 C13B 120.5(9)
C13 N2 C13B 54.5(12)
C15 N2 In1 114.0(6)
C14 N2 In1 113.1(6)
C13 N2 In1 96.8(12)
C13B N2 In1 105.7(6)
P2 C1 P1 122.0(4)
P2 C1 S3 106.9(3)
P1 C1 S3 107.3(4)
N1 C10 H10A 109.5
N1 C10 H10B 109.5
H10A C10 H10B 109.5
N1 C10 H10C 109.5
H10A C10 H10C 109.5
H10B C10 H10C 109.5
N1 C11 H11A 109.5
N1 C11 H11B 109.5
H11A C11 H11B 109.5
N1 C11 H11C 109.5
H11A C11 H11C 109.5
H11B C11 H11C 109.5
C13 C12 N1 111.9(13)
C13 C12 C13B 56.5(16)
N1 C12 C13B 115.7(8)
C13 C12 H12A 109.2
N1 C12 H12A 109.2
C13B C12 H12A 135.0
C13 C12 H12B 109.2
N1 C12 H12B 109.2
C13B C12 H12B 54.4
H12A C12 H12B 107.9
N2 C14 C13 53.4(11)
N2 C14 H14A 109.5
C13 C14 H14A 65.8
N2 C14 H14B 109.5
C13 C14 H14B 153.2
H14A C14 H14B 109.5
N2 C14 H14C 109.5
C13 C14 H14C 96.6
H14A C14 H14C 109.5
H14B C14 H14C 109.5
N2 C15 H15A 109.5
N2 C15 H15B 109.5
H15A C15 H15B 109.5
N2 C15 H15C 109.5
H15A C15 H15C 109.5
H15B C15 H15C 109.5
C101 C100 C105 119.8(7)
C101 C100 P1 120.8(6)
C105 C100 P1 119.5(5)
C100 C101 C102 119.9(7)
C100 C101 H101 120.0
C102 C101 H101 120.0
C103 C102 C101 120.8(7)
C103 C102 H102 119.6
C101 C102 H102 119.6
C104 C103 C102 118.6(7)
C104 C103 H103 120.7
C102 C103 H103 120.7
C103 C104 C105 122.0(8)
C103 C104 H104 119.0
C105 C104 H104 119.0
C104 C105 C100 118.9(7)
C104 C105 H105 120.5
C100 C105 H105 120.5
C20B C106 C24B 125.8(13)
C20B C106 C111 100.4(12)
C24B C106 C111 28.5(9)
C20B C106 C107 47.2(9)
C24B C106 C107 115.3(13)
C111 C106 C107 109.5(13)
C20B C106 P1 117.2(8)
C24B C106 P1 114.3(11)
C111 C106 P1 130.1(12)
C107 C106 P1 120.0(7)
C110 C109 C21B 104.8(18)
C110 C109 C108 133.5(16)
C21B C109 C108 49.5(10)
C110 C109 C23B 27.1(12)
C21B C109 C23B 109.9(13)
C108 C109 C23B 115.7(11)
C110 C109 H109 113.3
C21B C109 H109 119.9
C108 C109 H109 113.3
C23B C109 H109 125.2
C205 C200 C201 119.0(6)
C205 C200 P2 119.9(5)
C201 C200 P2 120.4(5)
C200 C201 C202 120.3(7)
C200 C201 H201 119.9
C202 C201 H201 119.9
C203 C202 C201 120.1(8)
C203 C202 H202 120.0
C201 C202 H202 120.0
C202 C203 C204 120.6(7)
C202 C203 H203 119.7
C204 C203 H203 119.7
C203 C204 C205 119.3(8)
C203 C204 H204 120.3
C205 C204 H204 120.3
C200 C205 C204 120.5(7)
C200 C205 H205 119.7
C204 C205 H205 119.7
C207 C206 C34B 101.8(12)
C207 C206 C30B 42.3(10)
C34B C206 C30B 114.1(11)
C207 C206 C211 123.2(13)
C34B C206 C211 37.5(9)
C30B C206 C211 107.5(11)
C207 C206 P2 119.4(9)
C34B C206 P2 123.5(9)
C30B C206 P2 122.4(8)
C211 C206 P2 117.0(10)
C33B C209 C208 100.8(18)
C33B C209 C210 31.5(12)
C208 C209 C210 114.4(17)
C33B C209 C31B 125.0(15)
C208 C209 C31B 50.8(12)
C210 C209 C31B 110.1(13)
C33B C209 H209 127.8
C208 C209 H209 122.8
C210 C209 H209 122.8
C31B C209 H209 105.4
C108 C107 C106 122.2(13)
C108 C107 H107 118.9
C106 C107 H107 118.9
C107 C108 C109 110.7(14)
C107 C108 H108 124.7
C109 C108 H108 124.7
C109 C110 C111 117.9(19)
C109 C110 H110 121.0
C111 C110 H110 121.0
C106 C111 C110 125.6(19)
C106 C111 H111 117.2
C110 C111 H111 117.2
C206 C207 C208 117.2(17)
C206 C207 H207 121.4
C208 C207 H207 121.4
C209 C208 C207 122.7(19)
C209 C208 H208 118.6
C207 C208 H208 118.6
C211 C210 C209 119(2)
C211 C210 H210 120.5
C209 C210 H210 120.5
C210 C211 C206 119(2)
C210 C211 H211 120.7
C206 C211 H211 120.7
C12 C13 N2 115(2)
C12 C13 C14 164(2)
N2 C13 C14 49.4(11)
C12 C13 H13A 108.4
N2 C13 H13A 108.4
C14 C13 H13A 84.0
C12 C13 H13B 108.4
N2 C13 H13B 108.4
C14 C13 H13B 76.2
H13A C13 H13B 107.5
C106 C20B C21B 116.6(14)
C106 C20B H20B 121.7
C21B C20B H20B 121.7
C20B C21B C109 125.2(15)
C20B C21B H21B 117.4
C109 C21B H21B 117.4
C24B C23B C109 120.9(16)
C24B C23B H23B 119.6
C109 C23B H23B 119.6
C106 C24B C23B 116(2)
C106 C24B H24B 122.0
C23B C24B H24B 122.0
C31B C30B C206 122.6(15)
C31B C30B H30B 118.7
C206 C30B H30B 118.7
C30B C31B C209 114.7(16)
C30B C31B H31B 122.6
C209 C31B H31B 122.6
C209 C33B C34B 120(2)
C209 C33B H33B 120.2
C34B C33B H33B 120.2
C206 C34B C33B 123.5(17)
C206 C34B H34B 118.3
C33B C34B H34B 118.3
N2 C13B C12 107.3(10)
N2 C13B H13C 110.3
C12 C13B H13C 110.3
N2 C13B H13D 110.3
C12 C13B H13D 110.3
H13C C13B H13D 108.5

loop_
_geom_bond_atom_site_label_1
_geom_bond_atom_site_label_2
_geom_bond_distance
In1 N2 2.390(7)
In1 N1 2.434(6)
In1 Cl1 2.4828(18)
In1 S3 2.5400(18)
In1 S1 2.619(2)
In1 S2 2.6504(18)
S1 P1 2.034(3)
S2 P2 2.028(2)
S3 C1 1.803(7)
P1 C1 1.753(7)
P1 C106 1.808(9)
P1 C100 1.821(7)
P2 C1 1.739(6)
P2 C200 1.812(7)
P2 C206 1.813(7)
N1 C11 1.459(10)
N1 C10 1.470(11)
N1 C12 1.490(13)
N2 C15 1.426(13)
N2 C14 1.431(11)
N2 C13 1.51(3)
N2 C13B 1.520(13)
C10 H10A 0.9800
C10 H10B 0.9800
C10 H10C 0.9800
C11 H11A 0.9800
C11 H11B 0.9800
C11 H11C 0.9800
C12 C13 1.39(3)
C12 C13B 1.530(18)
C12 H12A 0.9900
C12 H12B 0.9900
C14 C13 1.84(3)
C14 H14A 0.9800
C14 H14B 0.9800
C14 H14C 0.9800
C15 H15A 0.9800
C15 H15B 0.9800
C15 H15C 0.9800
C100 C101 1.376(10)
C100 C105 1.394(11)
C101 C102 1.389(10)
C101 H101 0.9500
C102 C103 1.381(11)
C102 H102 0.9500
C103 C104 1.368(11)
C103 H103 0.9500
C104 C105 1.383(11)
C104 H104 0.9500
C105 H105 0.9500
C106 C20B 1.327(16)
C106 C24B 1.34(2)
C106 C111 1.40(2)
C106 C107 1.584(18)
C109 C110 1.12(2)
C109 C21B 1.389(18)
C109 C108 1.47(2)
C109 C23B 1.55(2)
C109 H109 0.9500
C200 C205 1.384(10)
C200 C201 1.388(10)
C201 C202 1.390(10)
C201 H201 0.9500
C202 C203 1.362(12)
C202 H202 0.9500
C203 C204 1.384(12)
C203 H203 0.9500
C204 C205 1.392(10)
C204 H204 0.9500
C205 H205 0.9500
C206 C207 1.292(19)
C206 C34B 1.389(19)
C206 C30B 1.425(17)
C206 C211 1.43(2)
C209 C33B 1.18(3)
C209 C208 1.37(2)
C209 C210 1.45(3)
C209 C31B 1.49(2)
C209 H209 0.9500
C107 C108 1.40(2)
C107 H107 0.9500
C108 H108 0.9500
C110 C111 1.41(3)
C110 H110 0.9500
C111 H111 0.9500
C207 C208 1.40(3)
C207 H207 0.9500
C208 H208 0.9500
C210 C211 1.36(3)
C210 H210 0.9500
C211 H211 0.9500
C13 H13A 0.9900
C13 H13B 0.9900
C20B C21B 1.36(2)
C20B H20B 0.9500
C21B H21B 0.9500
C23B C24B 1.37(3)
C23B H23B 0.9500
C24B H24B 0.9500
C30B C31B 1.36(2)
C30B H30B 0.9500
C31B H31B 0.9500
C33B C34B 1.41(3)
C33B H33B 0.9500
C34B H34B 0.9500
C13B H13C 0.9900
C13B H13D 0.9900

loop_
_geom_torsion_atom_site_label_1
_geom_torsion_atom_site_label_2
_geom_torsion_atom_site_label_3
_geom_torsion_atom_site_label_4
_geom_torsion
N2 In1 S1 P1 115.9(8)
N1 In1 S1 P1 113.41(18)
Cl1 In1 S1 P1 -156.69(10)
S3 In1 S1 P1 17.06(10)
S2 In1 S1 P1 -69.26(10)
N2 In1 S2 P2 -115.63(18)
N1 In1 S2 P2 -138.6(14)
Cl1 In1 S2 P2 155.31(9)
S3 In1 S2 P2 -23.26(8)
S1 In1 S2 P2 65.44(9)
N2 In1 S3 C1 146.8(3)
N1 In1 S3 C1 -136.2(3)
Cl1 In1 S3 C1 36.6(7)
S1 In1 S3 C1 -45.0(2)
S2 In1 S3 C1 49.7(2)
In1 S1 P1 C1 16.3(3)
In1 S1 P1 C106 143.9(3)
In1 S1 P1 C100 -101.7(3)
In1 S2 P2 C1 -9.1(3)
In1 S2 P2 C200 112.6(2)
In1 S2 P2 C206 -137.0(2)
N2 In1 N1 C11 -115.6(7)
Cl1 In1 N1 C11 -26.2(7)
S3 In1 N1 C11 153.0(7)
S1 In1 N1 C11 63.9(7)
S2 In1 N1 C11 -92.2(16)
N2 In1 N1 C10 122.2(7)
Cl1 In1 N1 C10 -148.4(6)
S3 In1 N1 C10 30.8(6)
S1 In1 N1 C10 -58.3(6)
S2 In1 N1 C10 145.7(12)
N2 In1 N1 C12 3.8(6)
Cl1 In1 N1 C12 93.2(6)
S3 In1 N1 C12 -87.6(6)
S1 In1 N1 C12 -176.7(6)
S2 In1 N1 C12 27.2(18)
N1 In1 N2 C15 128.9(9)
Cl1 In1 N2 C15 38.9(9)
S3 In1 N2 C15 -135.2(9)
S1 In1 N2 C15 126.4(10)
S2 In1 N2 C15 -48.4(9)
N1 In1 N2 C14 -108.2(9)
Cl1 In1 N2 C14 161.8(8)
S3 In1 N2 C14 -12.3(8)
S1 In1 N2 C14 -110.8(11)
S2 In1 N2 C14 74.4(8)
N1 In1 N2 C13 -29.2(12)
Cl1 In1 N2 C13 -119.3(12)
S3 In1 N2 C13 66.7(12)
S1 In1 N2 C13 -31.8(15)
S2 In1 N2 C13 153.4(12)
N1 In1 N2 C13B 25.7(7)
Cl1 In1 N2 C13B -64.3(7)
S3 In1 N2 C13B 121.6(7)
S1 In1 N2 C13B 23.1(12)
S2 In1 N2 C13B -151.7(7)
C200 P2 C1 P1 167.5(4)
C206 P2 C1 P1 56.7(5)
S2 P2 C1 P1 -69.0(5)
C200 P2 C1 S3 -68.7(4)
C206 P2 C1 S3 -179.5(3)
S2 P2 C1 S3 54.7(4)
C106 P1 C1 P2 -60.5(5)
C100 P1 C1 P2 -175.7(4)
S1 P1 C1 P2 63.6(5)
C106 P1 C1 S3 175.9(3)
C100 P1 C1 S3 60.8(4)
S1 P1 C1 S3 -59.9(4)
In1 S3 C1 P2 -66.9(3)
In1 S3 C1 P1 65.4(3)
C11 N1 C12 C13 149.0(18)
C10 N1 C12 C13 -91.9(19)
In1 N1 C12 C13 27.0(19)
C11 N1 C12 C13B 86.8(10)
C10 N1 C12 C13B -154.0(9)
In1 N1 C12 C13B -35.2(10)
C15 N2 C14 C13 -141.4(15)
C13B N2 C14 C13 -34.4(15)
In1 N2 C14 C13 92.0(13)
C1 P1 C100 C101 27.5(8)
C106 P1 C100 C101 -93.1(7)
S1 P1 C100 C101 151.5(6)
C1 P1 C100 C105 -152.8(7)
C106 P1 C100 C105 86.6(7)
S1 P1 C100 C105 -28.8(7)
C105 C100 C101 C102 1.0(12)
P1 C100 C101 C102 -179.3(6)
C100 C101 C102 C103 -0.2(13)
C101 C102 C103 C104 -1.2(13)
C102 C103 C104 C105 1.7(15)
C103 C104 C105 C100 -0.8(15)
C101 C100 C105 C104 -0.6(13)
P1 C100 C105 C104 179.8(7)
C1 P1 C106 C20B -97.3(10)
C100 P1 C106 C20B 17.4(10)
S1 P1 C106 C20B 134.5(9)
C1 P1 C106 C24B 100.2(11)
C100 P1 C106 C24B -145.1(11)
S1 P1 C106 C24B -28.0(11)
C1 P1 C106 C111 128.4(12)
C100 P1 C106 C111 -116.9(12)
S1 P1 C106 C111 0.2(13)
C1 P1 C106 C107 -43.1(9)
C100 P1 C106 C107 71.6(8)
S1 P1 C106 C107 -171.3(7)
C1 P2 C200 C205 -35.8(6)
C206 P2 C200 C205 82.4(6)
S2 P2 C200 C205 -162.8(5)
C1 P2 C200 C201 153.3(6)
C206 P2 C200 C201 -88.5(6)
S2 P2 C200 C201 26.2(7)
C205 C200 C201 C202 -0.8(11)
P2 C200 C201 C202 170.3(6)
C200 C201 C202 C203 -1.8(12)
C201 C202 C203 C204 3.3(12)
C202 C203 C204 C205 -2.2(12)
C201 C200 C205 C204 1.9(11)
P2 C200 C205 C204 -169.2(6)
C203 C204 C205 C200 -0.5(11)
C1 P2 C206 C207 -147.9(12)
C200 P2 C206 C207 98.1(12)
S2 P2 C206 C207 -18.0(12)
C1 P2 C206 C34B 81.2(12)
C200 P2 C206 C34B -32.8(12)
S2 P2 C206 C34B -148.8(11)
C1 P2 C206 C30B -98.3(10)
C200 P2 C206 C30B 147.7(10)
S2 P2 C206 C30B 31.6(10)
C1 P2 C206 C211 38.1(11)
C200 P2 C206 C211 -75.9(11)
S2 P2 C206 C211 168.1(10)
C20B C106 C107 C108 -79.4(17)
C24B C106 C107 C108 37.0(19)
C111 C106 C107 C108 6.8(19)
P1 C106 C107 C108 179.9(12)
C106 C107 C108 C109 -1(2)
C110 C109 C108 C107 -6(3)
C21B C109 C108 C107 63.2(14)
C23B C109 C108 C107 -31.7(19)
C21B C109 C110 C111 -42(3)
C108 C109 C110 C111 6(4)
C23B C109 C110 C111 63(3)
C20B C106 C111 C110 40(2)
C24B C106 C111 C110 -116(4)
C107 C106 C111 C110 -8(2)
P1 C106 C111 C110 179.6(15)
C109 C110 C111 C106 3(3)
C34B C206 C207 C208 -30(2)
C30B C206 C207 C208 83(2)
C211 C206 C207 C208 4(3)
P2 C206 C207 C208 -169.5(15)
C33B C209 C208 C207 55(3)
C210 C209 C208 C207 26(3)
C31B C209 C208 C207 -71(2)
C206 C207 C208 C209 -16(3)
C33B C209 C210 C211 -93(5)
C208 C209 C210 C211 -23(3)
C31B C209 C210 C211 32(3)
C209 C210 C211 C206 13(3)
C207 C206 C211 C210 -3(3)
C34B C206 C211 C210 60(2)
C30B C206 C211 C210 -47(2)
P2 C206 C211 C210 170.8(15)
N1 C12 C13 N2 -66(3)
C13B C12 C13 N2 41.4(18)
N1 C12 C13 C14 -48(10)
C13B C12 C13 C14 59(9)
C15 N2 C13 C12 -85(3)
C14 N2 C13 C12 174(2)
C13B N2 C13 C12 -43.0(17)
In1 N2 C13 C12 61(2)
C15 N2 C13 C14 102(2)
C13B N2 C13 C14 143.3(14)
In1 N2 C13 C14 -112.3(6)
N2 C14 C13 C12 -21(9)
C24B C106 C20B C21B -21(2)
C111 C106 C20B C21B -35.1(18)
C107 C106 C20B C21B 71.8(16)
P1 C106 C20B C21B 178.7(12)
C106 C20B C21B C109 -1(3)
C110 C109 C21B C20B 46(2)
C108 C109 C21B C20B -90(2)
C23B C109 C21B C20B 18(2)
C110 C109 C23B C24B -101(4)
C21B C109 C23B C24B -17(2)
C108 C109 C23B C24B 36(2)
C20B C106 C24B C23B 20(3)
C111 C106 C24B C23B 51(3)
C107 C106 C24B C23B -34(2)
P1 C106 C24B C23B -178.8(13)
C109 C23B C24B C106 0(3)
C207 C206 C30B C31B -83(2)
C34B C206 C30B C31B -2(2)
C211 C206 C30B C31B 37(2)
P2 C206 C30B C31B 177.4(15)
C206 C30B C31B C209 5(3)
C33B C209 C31B C30B -9(3)
C208 C209 C31B C30B 65.3(19)
C210 C209 C31B C30B -40(2)
C208 C209 C33B C34B -41(3)
C210 C209 C33B C34B 78(3)
C31B C209 C33B C34B 8(3)
C207 C206 C34B C33B 44(2)
C30B C206 C34B C33B 1(2)
C211 C206 C34B C33B -87(3)
P2 C206 C34B C33B -178.7(15)
C209 C33B C34B C206 -4(3)
C15 N2 C13B C12 -168.1(9)
C14 N2 C13B C12 78.4(12)
C13 N2 C13B C12 35.9(15)
In1 N2 C13B C12 -51.3(9)
C13 C12 C13B N2 -38.4(14)
N1 C12 C13B N2 61.8(12)
